data_1565595
loop_
_publ_author_name
'Svistunova, Iryna V.'
'Sharutin, Vladimir V.'
'Tretyakova, Galina O.'
'Puzyrkov, Zakhar N.'

_publ_section_title
;
 Synthesis and structure of boron difluoride binuclear \b-diketonates
;
_journal_name_full 'Inorganica Chimica Acta'
_journal_page_first 119230
_journal_paper_doi 10.1016/j.ica.2019.119230
_journal_volume 501
_journal_year 2020
_chemical_formula_moiety 'C20 H16 B2 F4 O4 S'
_chemical_formula_sum 'C20 H16 B2 F4 O4 S'
_chemical_formula_weight 450.01
_space_group_crystal_system orthorhombic
_space_group_IT_number 61
_space_group_name_Hall '-P 2ac 2ab'
_space_group_name_H-M_alt 'P b c a'
_atom_sites_solution_hydrogens geom
_atom_sites_solution_primary direct
_atom_sites_solution_secondary difmap
_cell_angle_alpha 90.00
_cell_angle_beta 90.00
_cell_angle_gamma 90.00
_cell_formula_units_Z 8
_cell_length_a 8.368(3)
_cell_length_b 18.822(7)
_cell_length_c 25.534(9)
_cell_measurement_reflns_used 75569
_cell_measurement_temperature 293(2)
_cell_measurement_theta_max 28.21
_cell_measurement_theta_min 2.91
_cell_volume 4022(3)
_computing_molecular_graphics 'Olex2 (Dolomanov et al., 2009)'
_computing_publication_material 'Olex2 (Dolomanov et al., 2009)'
_computing_structure_refinement 'ShelXL (Sheldrick, 2015)'
_computing_structure_solution 'ShelXS-1997 (Sheldrick, 2008)'
_diffrn_ambient_temperature 293.15
_diffrn_measured_fraction_theta_full 0.994
_diffrn_measured_fraction_theta_max 0.994
_diffrn_measurement_device_type Bruker
_diffrn_radiation_monochromator graphite
_diffrn_radiation_type MoK\a
_diffrn_radiation_wavelength 0.71073
_diffrn_reflns_av_R_equivalents 0.0805
_diffrn_reflns_av_unetI/netI 0.0307
_diffrn_reflns_limit_h_max 11
_diffrn_reflns_limit_h_min -11
_diffrn_reflns_limit_k_max 25
_diffrn_reflns_limit_k_min -25
_diffrn_reflns_limit_l_max 34
_diffrn_reflns_limit_l_min -34
_diffrn_reflns_number 75569
_diffrn_reflns_theta_full 29.21
_diffrn_reflns_theta_max 29.21
_diffrn_reflns_theta_min 2.91
_diffrn_source 'fine-focus sealed tube'
_exptl_absorpt_coefficient_mu 0.223
_exptl_absorpt_correction_T_max 0.9802
_exptl_absorpt_correction_T_min 0.8194
_exptl_absorpt_correction_type multi-scan
_exptl_crystal_colour yellow
_exptl_crystal_density_diffrn 1.486
_exptl_crystal_density_method 'not measured'
_exptl_crystal_description block
_exptl_crystal_F_000 1840
_exptl_crystal_size_max 0.93
_exptl_crystal_size_mid 0.35
_exptl_crystal_size_min 0.09
_refine_diff_density_max 0.250
_refine_diff_density_min -0.290
_refine_diff_density_rms 0.051
_refine_ls_extinction_method none
_refine_ls_goodness_of_fit_ref 1.045
_refine_ls_hydrogen_treatment constr
_refine_ls_matrix_type full
_refine_ls_number_parameters 282
_refine_ls_number_reflns 5427
_refine_ls_number_restraints 0
_refine_ls_restrained_S_all 1.045
_refine_ls_R_factor_all 0.0827
_refine_ls_R_factor_gt 0.0491
_refine_ls_shift/su_max 0.001
_refine_ls_shift/su_mean 0.000
_refine_ls_structure_factor_coef Fsqd
_refine_ls_weighting_details 'calc w=1/[\s^2^(Fo^2^)+(0.0476P)^2^+1.7016P] where P=(Fo^2^+2Fc^2^)/3'
_refine_ls_weighting_scheme calc
_refine_ls_wR_factor_gt 0.1008
_refine_ls_wR_factor_ref 0.1138
_reflns_number_gt 3816
_reflns_number_total 5427
_reflns_threshold_expression >2sigma(I)
_cod_data_source_file 1502_0m_aC20H16O4B2F4S.cif
_cod_data_source_block 1502_0m_a
_cod_original_cell_volume 4022(2)
_cod_database_code 1565595
_olex2_refinement_description
;
1. Fixed Uiso
 At 1.2 times of:
  All C(H) groups
 At 1.5 times of:
  All C(H,H,H) groups
2.a Aromatic/amide H refined with riding coordinates:
 C24(H24), C25(H25), C26(H26), C23(H23), C22(H22), C16(H16), C15(H15),
 C14(H14), C13(H13), C12(H12)
2.b Idealised Me refined as rotating group:
 C1(H1A,H1B,H1C), C5(H5C,H5A,H5B)
;
_olex2_submission_special_instructions 'No special instructions were received'

loop_
_space_group_symop_id
_space_group_symop_operation_xyz
1 'x, y, z'
2 'x+1/2, -y+1/2, -z'
3 '-x, y+1/2, -z+1/2'
4 '-x+1/2, -y, z+1/2'
5 '-x, -y, -z'
6 '-x-1/2, y-1/2, z'
7 'x, -y-1/2, z-1/2'
8 'x-1/2, y, -z-1/2'

loop_
_atom_site_label
_atom_site_type_symbol
_atom_site_fract_x
_atom_site_fract_y
_atom_site_fract_z
_atom_site_U_iso_or_equiv
_atom_site_adp_type
_atom_site_occupancy
_atom_site_calc_flag
_atom_site_disorder_assembly
_atom_site_disorder_group
_atom_site_refinement_flags_posn
S1 S 0.90691(5) 0.50798(2) 0.404450(16) 0.03259(12) Uani 1 d . . .
F1 F 0.39517(16) 0.64555(7) 0.41871(5) 0.0579(3) Uani 1 d . . .
F2 F 0.27705(15) 0.57392(8) 0.47835(5) 0.0641(4) Uani 1 d . . .
F3 F 0.74825(15) 0.58017(8) 0.20868(5) 0.0579(3) Uani 1 d . . .
F4 F 1.00819(15) 0.60675(6) 0.19841(4) 0.0479(3) Uani 1 d . . .
O1 O 0.43462(16) 0.52308(8) 0.41382(5) 0.0432(3) Uani 1 d . . .
O2 O 0.54965(17) 0.59344(8) 0.48345(5) 0.0452(3) Uani 1 d . . .
O3 O 0.88681(16) 0.63149(6) 0.27789(5) 0.0349(3) Uani 1 d . . .
O4 O 0.94148(17) 0.51064(6) 0.24939(5) 0.0398(3) Uani 1 d . . .
C24 C 1.1250(3) 0.28075(11) 0.31322(10) 0.0556(6) Uani 1 d . . .
H24 H 1.1629 0.2345 0.3163 0.067 Uiso 1 calc . . R
C25 C 1.1817(3) 0.33278(11) 0.34604(9) 0.0485(5) Uani 1 d . . .
H25 H 1.2591 0.3218 0.3709 0.058 Uiso 1 calc . . R
C26 C 1.1239(2) 0.40152(10) 0.34223(8) 0.0386(4) Uani 1 d . . .
H26 H 1.1619 0.4366 0.3647 0.046 Uiso 1 calc . . R
C21 C 1.0094(2) 0.41797(9) 0.30489(7) 0.0327(4) Uani 1 d . . .
C8 C 0.9526(2) 0.49132(9) 0.29807(6) 0.0298(4) Uani 1 d . . .
C7 C 0.91835(19) 0.53873(9) 0.33864(6) 0.0266(3) Uani 1 d . . .
C3 C 0.7123(2) 0.53406(9) 0.42293(6) 0.0279(3) Uani 1 d . . .
C2 C 0.5767(2) 0.50308(9) 0.40053(7) 0.0330(4) Uani 1 d . . .
C1 C 0.5836(3) 0.44428(11) 0.36205(8) 0.0471(5) Uani 1 d . . .
H1A H 0.4878 0.4164 0.3644 0.071 Uiso 1 calc . . GR
H1B H 0.6744 0.4148 0.3694 0.071 Uiso 1 calc . . GR
H1C H 0.5931 0.4635 0.3274 0.071 Uiso 1 calc . . GR
C4 C 0.6916(2) 0.57525(9) 0.46790(6) 0.0342(4) Uani 1 d . . .
C5 C 0.8219(3) 0.59633(12) 0.50383(8) 0.0487(5) Uani 1 d . . .
H5C H 0.8041 0.6441 0.5157 0.073 Uiso 1 calc . . GR
H5A H 0.9222 0.5938 0.4857 0.073 Uiso 1 calc . . GR
H5B H 0.8238 0.5648 0.5334 0.073 Uiso 1 calc . . GR
C6 C 0.89761(19) 0.61036(9) 0.32590(6) 0.0278(3) Uani 1 d . . .
C23 C 1.0120(3) 0.29683(11) 0.27576(10) 0.0571(6) Uani 1 d . . .
H23 H 0.9743 0.2614 0.2535 0.069 Uiso 1 calc . . R
C22 C 0.9546(3) 0.36532(10) 0.27114(8) 0.0462(5) Uani 1 d . . .
H22 H 0.8794 0.3762 0.2455 0.055 Uiso 1 calc . . R
C11 C 0.8881(2) 0.66787(9) 0.36531(7) 0.0324(4) Uani 1 d . . .
C16 C 0.7523(3) 0.70890(11) 0.36897(9) 0.0517(5) Uani 1 d . . .
H16 H 0.6662 0.7004 0.3468 0.062 Uiso 1 calc . . R
C15 C 0.7445(4) 0.76271(13) 0.40553(11) 0.0714(8) Uani 1 d . . .
H15 H 0.6516 0.7895 0.4087 0.086 Uiso 1 calc . . R
C14 C 0.8719(4) 0.77680(13) 0.43707(10) 0.0707(8) Uani 1 d . . .
H14 H 0.8663 0.8136 0.4613 0.085 Uiso 1 calc . . R
C13 C 1.0087(4) 0.73678(14) 0.43313(10) 0.0650(7) Uani 1 d . . .
H13 H 1.0958 0.7469 0.4545 0.078 Uiso 1 calc . . R
C12 C 1.0175(3) 0.68146(12) 0.39745(9) 0.0499(5) Uani 1 d . . .
H12 H 1.1093 0.6538 0.3951 0.060 Uiso 1 calc . . R
B1 B 0.4090(3) 0.58584(13) 0.44830(9) 0.0436(5) Uani 1 d . . .
B2 B 0.8936(3) 0.58278(11) 0.23174(8) 0.0336(4) Uani 1 d . . .

loop_
_atom_site_aniso_label
_atom_site_aniso_U_11
_atom_site_aniso_U_22
_atom_site_aniso_U_33
_atom_site_aniso_U_23
_atom_site_aniso_U_13
_atom_site_aniso_U_12
S1 0.0340(2) 0.0401(2) 0.02369(19) 0.00518(17) -0.00107(17) 0.01144(19)
F1 0.0530(8) 0.0569(8) 0.0637(8) 0.0153(6) -0.0008(6) 0.0120(6)
F2 0.0456(7) 0.0810(10) 0.0657(8) 0.0065(7) 0.0227(6) 0.0063(7)
F3 0.0417(7) 0.0769(9) 0.0553(7) -0.0084(6) -0.0136(6) -0.0009(6)
F4 0.0545(7) 0.0497(7) 0.0396(6) 0.0138(5) 0.0108(5) -0.0068(6)
O1 0.0322(7) 0.0533(8) 0.0440(7) -0.0004(6) -0.0009(6) 0.0005(6)
O2 0.0442(8) 0.0575(9) 0.0340(7) -0.0084(6) 0.0037(6) 0.0152(7)
O3 0.0450(7) 0.0299(6) 0.0299(6) 0.0062(5) -0.0014(5) -0.0001(5)
O4 0.0633(9) 0.0313(6) 0.0248(6) 0.0017(5) 0.0037(6) -0.0016(6)
C24 0.0649(15) 0.0275(10) 0.0744(15) 0.0029(10) 0.0133(13) 0.0075(10)
C25 0.0466(12) 0.0426(11) 0.0563(12) 0.0054(10) 0.0027(10) 0.0115(10)
C26 0.0391(10) 0.0339(9) 0.0429(10) -0.0027(8) 0.0042(8) 0.0040(8)
C21 0.0398(10) 0.0278(8) 0.0305(8) 0.0004(7) 0.0083(7) -0.0005(7)
C8 0.0317(9) 0.0294(8) 0.0283(8) 0.0035(7) 0.0018(7) -0.0038(7)
C7 0.0275(8) 0.0291(8) 0.0231(7) 0.0035(6) -0.0004(6) 0.0027(7)
C3 0.0318(9) 0.0295(8) 0.0224(7) 0.0049(6) 0.0005(6) 0.0050(7)
C2 0.0367(10) 0.0340(9) 0.0282(8) 0.0072(7) -0.0015(7) 0.0021(8)
C1 0.0522(13) 0.0415(11) 0.0477(11) -0.0072(9) -0.0059(10) -0.0042(10)
C4 0.0405(10) 0.0367(9) 0.0253(8) 0.0029(7) 0.0002(7) 0.0067(8)
C5 0.0532(13) 0.0603(13) 0.0325(10) -0.0107(9) -0.0072(9) 0.0034(10)
C6 0.0235(8) 0.0305(8) 0.0294(8) 0.0024(6) -0.0011(7) -0.0021(7)
C23 0.0778(17) 0.0299(10) 0.0636(14) -0.0095(10) 0.0022(13) -0.0044(11)
C22 0.0615(13) 0.0344(10) 0.0427(10) -0.0020(8) -0.0029(10) -0.0036(9)
C11 0.0367(10) 0.0270(8) 0.0335(9) 0.0004(7) -0.0032(8) -0.0045(7)
C16 0.0457(12) 0.0402(11) 0.0691(14) -0.0190(10) -0.0126(11) 0.0062(9)
C15 0.0720(17) 0.0473(13) 0.095(2) -0.0301(14) 0.0016(16) 0.0087(12)
C14 0.107(2) 0.0455(13) 0.0596(15) -0.0206(11) 0.0007(15) -0.0197(15)
C13 0.0825(19) 0.0573(15) 0.0552(14) -0.0053(11) -0.0244(13) -0.0305(14)
C12 0.0457(12) 0.0482(12) 0.0558(13) -0.0006(10) -0.0169(10) -0.0083(10)
B1 0.0359(12) 0.0526(14) 0.0423(12) 0.0054(10) 0.0057(10) 0.0081(10)
B2 0.0368(11) 0.0358(10) 0.0283(9) 0.0061(8) -0.0004(9) -0.0024(9)

loop_
_atom_type_symbol
_atom_type_description
_atom_type_scat_dispersion_real
_atom_type_scat_dispersion_imag
_atom_type_scat_source
C C 0.0033 0.0016 'International Tables Vol C Tables 4.2.6.8 and 6.1.1.4'
H H 0.0000 0.0000 'International Tables Vol C Tables 4.2.6.8 and 6.1.1.4'
O O 0.0106 0.0060 'International Tables Vol C Tables 4.2.6.8 and 6.1.1.4'
B B 0.0013 0.0007 'International Tables Vol C Tables 4.2.6.8 and 6.1.1.4'
F F 0.0171 0.0103 'International Tables Vol C Tables 4.2.6.8 and 6.1.1.4'
S S 0.1246 0.1234 'International Tables Vol C Tables 4.2.6.8 and 6.1.1.4'

loop_
_geom_angle_atom_site_label_1
_geom_angle_atom_site_label_2
_geom_angle_atom_site_label_3
_geom_angle
_geom_angle_site_symmetry_1
_geom_angle_site_symmetry_3
C3 S1 C7 102.22(7) . .
C2 O1 B1 121.27(16) . .
C4 O2 B1 120.95(15) . .
C6 O3 B2 123.85(14) . .
C8 O4 B2 124.45(14) . .
C25 C24 H24 119.9 . .
C25 C24 C23 120.2(2) . .
C23 C24 H24 119.9 . .
C24 C25 H25 119.9 . .
C24 C25 C26 120.2(2) . .
C26 C25 H25 119.9 . .
C25 C26 H26 120.1 . .
C25 C26 C21 119.87(19) . .
C21 C26 H26 120.1 . .
C26 C21 C8 120.95(16) . .
C26 C21 C22 119.66(17) . .
C22 C21 C8 119.27(17) . .
O4 C8 C21 113.54(15) . .
O4 C8 C7 121.08(15) . .
C7 C8 C21 125.33(15) . .
C8 C7 S1 120.22(12) . .
C8 C7 C6 117.97(14) . .
C6 C7 S1 121.79(12) . .
C2 C3 S1 121.57(13) . .
C4 C3 S1 119.27(13) . .
C4 C3 C2 117.84(16) . .
O1 C2 C3 121.18(17) . .
O1 C2 C1 115.33(17) . .
C3 C2 C1 123.45(17) . .
C2 C1 H1A 109.5 . .
C2 C1 H1B 109.5 . .
C2 C1 H1C 109.5 . .
H1A C1 H1B 109.5 . .
H1A C1 H1C 109.5 . .
H1B C1 H1C 109.5 . .
O2 C4 C3 120.78(17) . .
O2 C4 C5 114.45(16) . .
C3 C4 C5 124.56(17) . .
C4 C5 H5C 109.5 . .
C4 C5 H5A 109.5 . .
C4 C5 H5B 109.5 . .
H5C C5 H5A 109.5 . .
H5C C5 H5B 109.5 . .
H5A C5 H5B 109.5 . .
O3 C6 C7 121.76(15) . .
O3 C6 C11 114.60(15) . .
C7 C6 C11 123.64(15) . .
C24 C23 H23 119.9 . .
C24 C23 C22 120.2(2) . .
C22 C23 H23 119.9 . .
C21 C22 H22 120.1 . .
C23 C22 C21 119.8(2) . .
C23 C22 H22 120.1 . .
C16 C11 C6 120.07(17) . .
C16 C11 C12 120.14(18) . .
C12 C11 C6 119.77(17) . .
C11 C16 H16 120.1 . .
C11 C16 C15 119.8(2) . .
C15 C16 H16 120.1 . .
C16 C15 H15 119.8 . .
C14 C15 C16 120.4(3) . .
C14 C15 H15 119.8 . .
C15 C14 H14 119.9 . .
C15 C14 C13 120.1(2) . .
C13 C14 H14 119.9 . .
C14 C13 H13 119.9 . .
C14 C13 C12 120.3(2) . .
C12 C13 H13 119.9 . .
C11 C12 C13 119.2(2) . .
C11 C12 H12 120.4 . .
C13 C12 H12 120.4 . .
F1 B1 F2 112.36(18) . .
F1 B1 O1 109.85(17) . .
F1 B1 O2 108.85(19) . .
F2 B1 O1 108.61(19) . .
F2 B1 O2 108.50(17) . .
O2 B1 O1 108.60(16) . .
F3 B2 F4 111.97(16) . .
F3 B2 O3 109.35(16) . .
F3 B2 O4 109.96(16) . .
F4 B2 O3 108.48(16) . .
F4 B2 O4 107.65(16) . .
O4 B2 O3 109.37(14) . .

loop_
_geom_bond_atom_site_label_1
_geom_bond_atom_site_label_2
_geom_bond_distance
_geom_bond_site_symmetry_2
S1 C7 1.7798(17) .
S1 C3 1.7652(18) .
F1 B1 1.359(3) .
F2 B1 1.363(3) .
F3 B2 1.352(2) .
F4 B2 1.359(2) .
O1 C2 1.292(2) .
O1 B1 1.489(3) .
O2 C4 1.298(2) .
O2 B1 1.487(3) .
O3 C6 1.292(2) .
O3 B2 1.494(2) .
O4 C8 1.299(2) .
O4 B2 1.486(2) .
C24 H24 0.9300 .
C24 C25 1.374(3) .
C24 C23 1.378(4) .
C25 H25 0.9300 .
C25 C26 1.385(3) .
C26 H26 0.9300 .
C26 C21 1.387(3) .
C21 C8 1.470(2) .
C21 C22 1.391(3) .
C8 C7 1.397(2) .
C7 C6 1.398(2) .
C3 C2 1.398(2) .
C3 C4 1.396(2) .
C2 C1 1.481(3) .
C1 H1A 0.9600 .
C1 H1B 0.9600 .
C1 H1C 0.9600 .
C4 C5 1.479(3) .
C5 H5C 0.9600 .
C5 H5A 0.9600 .
C5 H5B 0.9600 .
C6 C11 1.480(2) .
C23 H23 0.9300 .
C23 C22 1.381(3) .
C22 H22 0.9300 .
C11 C16 1.377(3) .
C11 C12 1.383(3) .
C16 H16 0.9300 .
C16 C15 1.379(3) .
C15 H15 0.9300 .
C15 C14 1.362(4) .
C14 H14 0.9300 .
C14 C13 1.374(4) .
C13 H13 0.9300 .
C13 C12 1.385(3) .
C12 H12 0.9300 .

loop_
_geom_torsion_atom_site_label_1
_geom_torsion_atom_site_label_2
_geom_torsion_atom_site_label_3
_geom_torsion_atom_site_label_4
_geom_torsion
_geom_torsion_site_symmetry_1
_geom_torsion_site_symmetry_2
_geom_torsion_site_symmetry_3
_geom_torsion_site_symmetry_4
S1 C7 C6 O3 -171.56(13) . . . .
S1 C7 C6 C11 9.1(2) . . . .
S1 C3 C2 O1 -179.15(13) . . . .
S1 C3 C2 C1 3.1(2) . . . .
S1 C3 C4 O2 -177.85(13) . . . .
S1 C3 C4 C5 -3.4(2) . . . .
O3 C6 C11 C16 61.6(2) . . . .
O3 C6 C11 C12 -116.68(19) . . . .
O4 C8 C7 S1 171.12(13) . . . .
O4 C8 C7 C6 -10.4(3) . . . .
C24 C25 C26 C21 -0.5(3) . . . .
C24 C23 C22 C21 -0.9(4) . . . .
C25 C24 C23 C22 -0.3(4) . . . .
C25 C26 C21 C8 -176.58(18) . . . .
C25 C26 C21 C22 -0.7(3) . . . .
C26 C21 C8 O4 135.91(18) . . . .
C26 C21 C8 C7 -41.7(3) . . . .
C26 C21 C22 C23 1.4(3) . . . .
C21 C8 C7 S1 -11.5(2) . . . .
C21 C8 C7 C6 167.01(16) . . . .
C8 O4 B2 F3 -111.01(19) . . . .
C8 O4 B2 F4 126.76(18) . . . .
C8 O4 B2 O3 9.1(2) . . . .
C8 C21 C22 C23 177.34(19) . . . .
C8 C7 C6 O3 10.0(2) . . . .
C8 C7 C6 C11 -169.32(16) . . . .
C7 S1 C3 C2 67.57(15) . . . .
C7 S1 C3 C4 -125.82(14) . . . .
C7 C6 C11 C16 -119.1(2) . . . .
C7 C6 C11 C12 62.7(2) . . . .
C3 S1 C7 C8 -122.90(14) . . . .
C3 S1 C7 C6 58.67(15) . . . .
C2 O1 B1 F1 89.8(2) . . . .
C2 O1 B1 F2 -146.98(17) . . . .
C2 O1 B1 O2 -29.2(2) . . . .
C2 C3 C4 O2 -10.7(2) . . . .
C2 C3 C4 C5 163.70(17) . . . .
C4 O2 B1 F1 -87.1(2) . . . .
C4 O2 B1 F2 150.30(18) . . . .
C4 O2 B1 O1 32.4(2) . . . .
C4 C3 C2 O1 14.1(2) . . . .
C4 C3 C2 C1 -163.64(17) . . . .
C6 O3 B2 F3 110.95(18) . . . .
C6 O3 B2 F4 -126.66(17) . . . .
C6 O3 B2 O4 -9.5(2) . . . .
C6 C11 C16 C15 -179.6(2) . . . .
C6 C11 C12 C13 178.13(19) . . . .
C23 C24 C25 C26 1.0(4) . . . .
C22 C21 C8 O4 -40.0(2) . . . .
C22 C21 C8 C7 142.42(19) . . . .
C11 C16 C15 C14 1.8(4) . . . .
C16 C11 C12 C13 -0.1(3) . . . .
C16 C15 C14 C13 -0.9(4) . . . .
C15 C14 C13 C12 -0.6(4) . . . .
C14 C13 C12 C11 1.1(4) . . . .
C12 C11 C16 C15 -1.3(3) . . . .
B1 O1 C2 C3 7.8(3) . . . .
B1 O1 C2 C1 -174.29(17) . . . .
B1 O2 C4 C3 -14.2(3) . . . .
B1 O2 C4 C5 170.83(17) . . . .
B2 O3 C6 C7 0.6(3) . . . .
B2 O3 C6 C11 179.92(16) . . . .
B2 O4 C8 C21 -177.38(16) . . . .
B2 O4 C8 C7 0.3(3) . . . .
